data_4035817
loop_
_publ_author_name
'Shi, Xiaonan'
'Chen, Xi'
'Wang, Muhua'
'Zhang, Xinying'
'Fan, Xuesen'

_publ_section_title
;
 Regioselective Synthesis of Acylated N-Heterocycles via the Cascade
 Reactions of Saturated Cyclic Amines with 2-Oxo-2-arylacetic Acids.
;
_journal_issue 12
_journal_name_full 'The Journal of organic chemistry'
_journal_page_first 6524
_journal_page_last 6533
_journal_paper_doi 10.1021/acs.joc.8b00805
_journal_volume 83
_journal_year 2018
_chemical_formula_moiety 'C18 H17 N O'
_chemical_formula_sum 'C18 H17 N O'
_chemical_formula_weight 263.32
_space_group_crystal_system orthorhombic
_space_group_IT_number 29
_space_group_name_Hall 'P 2c -2ac'
_space_group_name_H-M_alt 'P c a 21'
_atom_sites_solution_hydrogens geom
_atom_sites_solution_primary dual
_audit_creation_date 2018-01-31
_audit_creation_method
;
Olex2 1.2-alpha
(compiled 2017.03.28 svn.r3405 for OlexSys, GUI svn.r5335)
;
_cell_angle_alpha 90
_cell_angle_beta 90
_cell_angle_gamma 90
_cell_formula_units_Z 4
_cell_length_a 22.2044(12)
_cell_length_b 8.5077(7)
_cell_length_c 7.4456(6)
_cell_measurement_reflns_used 3808
_cell_measurement_temperature 298.00(10)
_cell_measurement_theta_max 25.9630
_cell_measurement_theta_min 4.3670
_cell_volume 1406.54(18)
_computing_cell_refinement 'CrysAlisPro 1.171.39.35c (Rigaku OD, 2017)'
_computing_data_collection 'CrysAlisPro 1.171.39.35c (Rigaku OD, 2017)'
_computing_data_reduction 'CrysAlisPro 1.171.39.35c (Rigaku OD, 2017)'
_computing_molecular_graphics 'Olex2 (Dolomanov et al., 2009)'
_computing_publication_material 'Olex2 (Dolomanov et al., 2009)'
_computing_structure_refinement 'ShelXL (Sheldrick, 2015)'
_computing_structure_solution 'ShelXT (Sheldrick, 2015)'
_diffrn_ambient_environment air
_diffrn_ambient_temperature 298.00(10)
_diffrn_detector 'CCD plate'
_diffrn_detector_area_resol_mean 8.0528
_diffrn_detector_type EosS2
_diffrn_measured_fraction_theta_full 0.996
_diffrn_measured_fraction_theta_max 0.996
_diffrn_measurement_details
;
List of Runs (angles in degrees, time in seconds):

  # Type    Start    End  Width  t~exp~   \w     \q     \k     \f   Frames
--------------------------------------------------------------------------
  1  \w     35.00  88.00   1.00    5.18    --   15.98 178.00  30.00   53
  2  \w     -1.00  83.00   1.00    5.18    --   15.98  57.00 150.00   84
  3  \w    -53.00  35.00   1.00    5.18    --   15.98 -38.00 150.00   88
  4  \w     34.00  77.00   1.00    5.18    --   15.98-178.00 150.00   43
  5  \w     -1.00  83.00   1.00    5.18    --   15.98  57.00 -60.00   84
;
_diffrn_measurement_device 'four-circle diffractometer'
_diffrn_measurement_device_type 'SuperNova, Dual, Cu at home/near, EosS2'
_diffrn_measurement_method '\w scans'
_diffrn_orient_matrix_type 'CrysAlisPro convention (1999,Acta A55,543-557)'
_diffrn_orient_matrix_UB_11 -0.0783597000
_diffrn_orient_matrix_UB_12 0.0085258000
_diffrn_orient_matrix_UB_13 -0.0204288000
_diffrn_orient_matrix_UB_21 -0.0259533000
_diffrn_orient_matrix_UB_22 -0.0296117000
_diffrn_orient_matrix_UB_23 0.0196986000
_diffrn_orient_matrix_UB_31 -0.0119133000
_diffrn_orient_matrix_UB_32 0.0083502000
_diffrn_orient_matrix_UB_33 0.0909599000
_diffrn_radiation_monochromator mirror
_diffrn_radiation_probe x-ray
_diffrn_radiation_type MoK\a
_diffrn_radiation_wavelength 0.71073
_diffrn_reflns_av_R_equivalents 0.0291
_diffrn_reflns_av_unetI/netI 0.0263
_diffrn_reflns_Laue_measured_fraction_full 0.996
_diffrn_reflns_Laue_measured_fraction_max 0.996
_diffrn_reflns_limit_h_max 26
_diffrn_reflns_limit_h_min -26
_diffrn_reflns_limit_k_max 10
_diffrn_reflns_limit_k_min -10
_diffrn_reflns_limit_l_max 8
_diffrn_reflns_limit_l_min -8
_diffrn_reflns_number 8719
_diffrn_reflns_point_group_measured_fraction_full 0.968
_diffrn_reflns_point_group_measured_fraction_max 0.968
_diffrn_reflns_theta_full 24.997
_diffrn_reflns_theta_max 24.997
_diffrn_reflns_theta_min 3.649
_diffrn_source 'micro-focus sealed X-ray tube'
_diffrn_source_type 'SuperNova (Mo) X-ray Source'
_exptl_absorpt_coefficient_mu 0.077
_exptl_absorpt_correction_T_max 1.00000
_exptl_absorpt_correction_T_min 0.58048
_exptl_absorpt_correction_type multi-scan
_exptl_absorpt_process_details
;
CrysAlisPro 1.171.39.35c (Rigaku Oxford Diffraction, 2017)
Empirical absorption correction using spherical harmonics,
 implemented in SCALE3 ABSPACK scaling algorithm.
;
_exptl_crystal_colour 'clear light colourless'
_exptl_crystal_colour_lustre clear
_exptl_crystal_colour_modifier light
_exptl_crystal_colour_primary colourless
_exptl_crystal_density_diffrn 1.244
_exptl_crystal_description block
_exptl_crystal_F_000 560
_exptl_crystal_size_max 0.5
_exptl_crystal_size_mid 0.35
_exptl_crystal_size_min 0.3
_refine_diff_density_max 0.182
_refine_diff_density_min -0.290
_refine_diff_density_rms 0.088
_refine_ls_abs_structure_details
;
 Flack x determined using 881 quotients [(I+)-(I-)]/[(I+)+(I-)]
 (Parsons, Flack and Wagner, Acta Cryst. B69 (2013) 249-259).
;
_refine_ls_abs_structure_Flack -0.7(9)
_refine_ls_extinction_method none
_refine_ls_goodness_of_fit_ref 1.111
_refine_ls_hydrogen_treatment constr
_refine_ls_matrix_type full
_refine_ls_number_parameters 181
_refine_ls_number_reflns 2409
_refine_ls_number_restraints 1
_refine_ls_restrained_S_all 1.110
_refine_ls_R_factor_all 0.0462
_refine_ls_R_factor_gt 0.0434
_refine_ls_shift/su_max 0.000
_refine_ls_shift/su_mean 0.000
_refine_ls_structure_factor_coef Fsqd
_refine_ls_weighting_details 'w=1/[\s^2^(Fo^2^)+(0.0536P)^2^+0.0968P] where P=(Fo^2^+2Fc^2^)/3'
_refine_ls_weighting_scheme calc
_refine_ls_wR_factor_gt 0.0984
_refine_ls_wR_factor_ref 0.0999
_reflns_Friedel_coverage 0.787
_reflns_Friedel_fraction_full 0.934
_reflns_Friedel_fraction_max 0.934
_reflns_number_gt 2256
_reflns_number_total 2409
_reflns_threshold_expression 'I > 2\s(I)'
_cod_data_source_file jo8b00805_si_002.cif
_cod_data_source_block 3a
_cod_database_code 4035817
_shelx_shelxl_version_number 2014/7
_chemical_oxdiff_formula 'C1 H1 O1 N1'
_shelx_space_group_comment
;
The symmetry employed for this shelxl refinement is uniquely defined
by the following loop, which should always be used as a source of
symmetry information in preference to the above space-group names.
They are only intended as comments.
;
_shelx_estimated_absorpt_t_max 0.977
_shelx_estimated_absorpt_t_min 0.963
_reflns_odcompleteness_completeness 99.47
_reflns_odcompleteness_iscentric 1
_reflns_odcompleteness_theta 26.32
_olex2_refinement_description
;
1. Fixed Uiso
 At 1.2 times of:
  All C(H) groups, All C(H,H) groups
2.a Secondary CH2 refined with riding coordinates:
 C10(H10A,H10B), C11(H11A,H11B), C12(H12A,H12B)
2.b Aromatic/amide H refined with riding coordinates:
 C1(H1), C2(H2), C3(H3), C4(H4), C5(H5), C9(H9), C14(H14), C15(H15), C16(H16),
 C17(H17), C18(H18)
;
_olex2_submission_special_instructions 'No special instructions were received'
_oxdiff_exptl_absorpt_empirical_details
;
Empirical correction (ABSPACK) includes:
- Absorption correction using spherical harmonics
- Frame scaling
;
_oxdiff_exptl_absorpt_empirical_full_max 1.301
_oxdiff_exptl_absorpt_empirical_full_min 0.461

loop_
_space_group_symop_operation_xyz
'x, y, z'
'-x, -y, z+1/2'
'x+1/2, -y, z'
'-x+1/2, y, z+1/2'

loop_
_atom_site_label
_atom_site_type_symbol
_atom_site_fract_x
_atom_site_fract_y
_atom_site_fract_z
_atom_site_U_iso_or_equiv
_atom_site_adp_type
_atom_site_occupancy
_atom_site_site_symmetry_order
_atom_site_calc_flag
_atom_site_refinement_flags_posn
O1 O 0.82387(8) 0.6843(2) 0.5226(4) 0.0594(6) Uani 1 1 d .
N1 N 0.61660(8) 0.5567(2) 0.4998(4) 0.0388(5) Uani 1 1 d .
C1 C 0.77612(10) 0.2942(3) 0.6148(4) 0.0366(6) Uani 1 1 d .
H1 H 0.7431 0.3178 0.6868 0.044 Uiso 1 1 calc R
C2 C 0.79651(12) 0.1422(3) 0.6047(5) 0.0483(7) Uani 1 1 d .
H2 H 0.7777 0.0642 0.6719 0.058 Uiso 1 1 calc R
C3 C 0.84453(12) 0.1042(4) 0.4959(6) 0.0576(8) Uani 1 1 d .
H3 H 0.8568 0.0001 0.4843 0.069 Uiso 1 1 calc R
C4 C 0.87414(13) 0.2215(4) 0.4045(5) 0.0561(8) Uani 1 1 d .
H4 H 0.9073 0.1970 0.3335 0.067 Uiso 1 1 calc R
C5 C 0.85499(11) 0.3750(3) 0.4177(4) 0.0437(7) Uani 1 1 d .
H5 H 0.8762 0.4538 0.3586 0.052 Uiso 1 1 calc R
C6 C 0.80438(9) 0.4135(3) 0.5182(4) 0.0331(6) Uani 1 1 d .
C7 C 0.78467(10) 0.5829(3) 0.5218(4) 0.0377(6) Uani 1 1 d .
C8 C 0.72137(10) 0.6270(3) 0.5200(4) 0.0368(6) Uani 1 1 d .
C9 C 0.67630(10) 0.5211(3) 0.4940(4) 0.0335(5) Uani 1 1 d .
H9 H 0.6870 0.4174 0.4707 0.040 Uiso 1 1 calc R
C10 C 0.70696(12) 0.7983(3) 0.5433(5) 0.0500(8) Uani 1 1 d .
H10A H 0.7359 0.8613 0.4776 0.060 Uiso 1 1 calc R
H10B H 0.7097 0.8262 0.6694 0.060 Uiso 1 1 calc R
C11 C 0.64432(14) 0.8326(3) 0.4754(6) 0.0582(9) Uani 1 1 d .
H11A H 0.6328 0.9383 0.5102 0.070 Uiso 1 1 calc R
H11B H 0.6440 0.8272 0.3453 0.070 Uiso 1 1 calc R
C12 C 0.59930(12) 0.7171(3) 0.5497(5) 0.0540(8) Uani 1 1 d .
H12A H 0.5977 0.7263 0.6795 0.065 Uiso 1 1 calc R
H12B H 0.5596 0.7405 0.5025 0.065 Uiso 1 1 calc R
C13 C 0.57235(10) 0.4370(3) 0.4898(4) 0.0372(6) Uani 1 1 d .
C14 C 0.58193(11) 0.3037(3) 0.3873(4) 0.0446(7) Uani 1 1 d .
H14 H 0.6172 0.2936 0.3211 0.053 Uiso 1 1 calc R
C15 C 0.53943(12) 0.1859(4) 0.3828(5) 0.0584(9) Uani 1 1 d .
H15 H 0.5465 0.0953 0.3160 0.070 Uiso 1 1 calc R
C16 C 0.48613(13) 0.2020(5) 0.4775(6) 0.0675(11) Uani 1 1 d .
H16 H 0.4574 0.1225 0.4750 0.081 Uiso 1 1 calc R
C17 C 0.47615(13) 0.3359(5) 0.5749(5) 0.0640(10) Uani 1 1 d .
H17 H 0.4400 0.3477 0.6365 0.077 Uiso 1 1 calc R
C18 C 0.51862(11) 0.4533(4) 0.5832(4) 0.0526(8) Uani 1 1 d .
H18 H 0.5114 0.5431 0.6510 0.063 Uiso 1 1 calc R

loop_
_atom_site_aniso_label
_atom_site_aniso_U_11
_atom_site_aniso_U_22
_atom_site_aniso_U_33
_atom_site_aniso_U_23
_atom_site_aniso_U_13
_atom_site_aniso_U_12
O1 0.0430(10) 0.0494(12) 0.0858(17) 0.0049(13) -0.0072(12) -0.0163(9)
N1 0.0284(9) 0.0443(12) 0.0437(12) -0.0021(12) 0.0024(11) 0.0069(8)
C1 0.0269(11) 0.0441(15) 0.0389(15) -0.0034(13) -0.0011(11) -0.0047(11)
C2 0.0419(14) 0.0441(16) 0.0588(19) 0.0024(16) -0.0061(14) -0.0051(12)
C3 0.0519(16) 0.0497(17) 0.071(2) -0.0131(19) -0.008(2) 0.0120(14)
C4 0.0381(15) 0.074(2) 0.0561(19) -0.0095(18) 0.0052(15) 0.0128(15)
C5 0.0295(12) 0.0625(18) 0.0390(15) 0.0049(14) -0.0006(12) -0.0023(12)
C6 0.0252(10) 0.0435(14) 0.0307(13) -0.0014(12) -0.0042(11) -0.0033(10)
C7 0.0338(12) 0.0431(14) 0.0362(15) 0.0018(13) -0.0022(13) -0.0089(11)
C8 0.0398(12) 0.0347(13) 0.0359(14) 0.0009(12) -0.0013(13) -0.0005(10)
C9 0.0305(11) 0.0384(13) 0.0316(13) -0.0007(13) 0.0027(11) 0.0039(10)
C10 0.0555(16) 0.0374(15) 0.057(2) -0.0014(14) -0.0003(15) -0.0023(12)
C11 0.0657(18) 0.0409(15) 0.068(2) 0.0003(16) -0.0031(18) 0.0129(14)
C12 0.0489(15) 0.0524(17) 0.061(2) -0.0058(16) 0.0032(14) 0.0202(13)
C13 0.0249(10) 0.0520(15) 0.0347(14) 0.0057(15) -0.0022(11) 0.0058(10)
C14 0.0275(12) 0.0557(17) 0.0506(17) -0.0011(15) -0.0002(12) -0.0008(12)
C15 0.0401(15) 0.0595(19) 0.076(2) 0.0041(19) -0.0108(16) -0.0053(14)
C16 0.0353(15) 0.091(3) 0.076(3) 0.023(2) -0.0112(17) -0.0215(16)
C17 0.0265(13) 0.107(3) 0.059(2) 0.012(2) 0.0058(13) -0.0037(16)
C18 0.0300(13) 0.081(2) 0.0471(17) 0.0021(17) 0.0044(13) 0.0094(13)

loop_
_atom_type_symbol
_atom_type_description
_atom_type_scat_dispersion_real
_atom_type_scat_dispersion_imag
_atom_type_scat_source
C C 0.0033 0.0016 'International Tables Vol C Tables 4.2.6.8 and 6.1.1.4'
H H 0.0000 0.0000 'International Tables Vol C Tables 4.2.6.8 and 6.1.1.4'
N N 0.0061 0.0033 'International Tables Vol C Tables 4.2.6.8 and 6.1.1.4'
O O 0.0106 0.0060 'International Tables Vol C Tables 4.2.6.8 and 6.1.1.4'

loop_
_geom_angle_atom_site_label_1
_geom_angle_atom_site_label_2
_geom_angle_atom_site_label_3
_geom_angle
C9 N1 C12 118.1(2)
C9 N1 C13 120.9(2)
C13 N1 C12 120.05(19)
C2 C1 H1 119.7
C2 C1 C6 120.7(3)
C6 C1 H1 119.7
C1 C2 H2 119.7
C1 C2 C3 120.6(3)
C3 C2 H2 119.7
C2 C3 H3 120.3
C4 C3 C2 119.4(3)
C4 C3 H3 120.3
C3 C4 H4 119.8
C3 C4 C5 120.4(3)
C5 C4 H4 119.8
C4 C5 H5 119.6
C4 C5 C6 120.8(3)
C6 C5 H5 119.6
C1 C6 C7 123.8(2)
C5 C6 C1 118.1(2)
C5 C6 C7 118.1(2)
O1 C7 C6 117.8(2)
O1 C7 C8 120.3(2)
C8 C7 C6 121.8(2)
C7 C8 C10 117.0(2)
C9 C8 C7 122.8(2)
C9 C8 C10 120.2(2)
N1 C9 H9 117.8
C8 C9 N1 124.4(2)
C8 C9 H9 117.8
C8 C10 H10A 109.6
C8 C10 H10B 109.6
C8 C10 C11 110.2(2)
H10A C10 H10B 108.1
C11 C10 H10A 109.6
C11 C10 H10B 109.6
C10 C11 H11A 109.4
C10 C11 H11B 109.4
H11A C11 H11B 108.0
C12 C11 C10 111.3(3)
C12 C11 H11A 109.4
C12 C11 H11B 109.4
N1 C12 C11 109.9(2)
N1 C12 H12A 109.7
N1 C12 H12B 109.7
C11 C12 H12A 109.7
C11 C12 H12B 109.7
H12A C12 H12B 108.2
C14 C13 N1 120.8(2)
C14 C13 C18 119.4(2)
C18 C13 N1 119.9(3)
C13 C14 H14 119.8
C15 C14 C13 120.3(3)
C15 C14 H14 119.8
C14 C15 H15 120.0
C14 C15 C16 120.1(3)
C16 C15 H15 120.0
C15 C16 H16 120.3
C17 C16 C15 119.4(3)
C17 C16 H16 120.3
C16 C17 H17 119.4
C16 C17 C18 121.2(3)
C18 C17 H17 119.4
C13 C18 H18 120.2
C17 C18 C13 119.6(3)
C17 C18 H18 120.2

loop_
_geom_bond_atom_site_label_1
_geom_bond_atom_site_label_2
_geom_bond_distance
O1 C7 1.225(3)
N1 C9 1.360(3)
N1 C12 1.466(3)
N1 C13 1.417(3)
C1 H1 0.9300
C1 C2 1.372(4)
C1 C6 1.393(4)
C2 H2 0.9300
C2 C3 1.378(5)
C3 H3 0.9300
C3 C4 1.375(5)
C4 H4 0.9300
C4 C5 1.377(4)
C5 H5 0.9300
C5 C6 1.389(4)
C6 C7 1.507(4)
C7 C8 1.455(3)
C8 C9 1.361(3)
C8 C10 1.503(4)
C9 H9 0.9300
C10 H10A 0.9700
C10 H10B 0.9700
C10 C11 1.508(4)
C11 H11A 0.9700
C11 H11B 0.9700
C11 C12 1.506(4)
C12 H12A 0.9700
C12 H12B 0.9700
C13 C14 1.384(4)
C13 C18 1.388(4)
C14 H14 0.9300
C14 C15 1.377(4)
C15 H15 0.9300
C15 C16 1.385(5)
C16 H16 0.9300
C16 C17 1.368(5)
C17 H17 0.9300
C17 C18 1.375(5)
C18 H18 0.9300

loop_
_geom_torsion_atom_site_label_1
_geom_torsion_atom_site_label_2
_geom_torsion_atom_site_label_3
_geom_torsion_atom_site_label_4
_geom_torsion
O1 C7 C8 C9 170.6(3)
O1 C7 C8 C10 -7.8(4)
N1 C13 C14 C15 178.0(3)
N1 C13 C18 C17 -179.2(3)
C1 C2 C3 C4 3.6(5)
C1 C6 C7 O1 140.9(3)
C1 C6 C7 C8 -40.6(4)
C2 C1 C6 C5 -2.5(4)
C2 C1 C6 C7 179.9(3)
C2 C3 C4 C5 -1.8(5)
C3 C4 C5 C6 -2.2(5)
C4 C5 C6 C1 4.3(4)
C4 C5 C6 C7 -178.0(3)
C5 C6 C7 O1 -36.7(4)
C5 C6 C7 C8 141.8(3)
C6 C1 C2 C3 -1.4(4)
C6 C7 C8 C9 -7.8(5)
C6 C7 C8 C10 173.8(3)
C7 C8 C9 N1 176.8(3)
C7 C8 C10 C11 160.3(3)
C8 C10 C11 C12 49.0(4)
C9 N1 C12 C11 35.8(4)
C9 N1 C13 C14 -33.8(4)
C9 N1 C13 C18 146.4(3)
C9 C8 C10 C11 -18.1(4)
C10 C8 C9 N1 -4.9(5)
C10 C11 C12 N1 -58.4(4)
C12 N1 C9 C8 -4.5(4)
C12 N1 C13 C14 157.5(3)
C12 N1 C13 C18 -22.3(4)
C13 N1 C9 C8 -173.4(3)
C13 N1 C12 C11 -155.2(3)
C13 C14 C15 C16 1.6(5)
C14 C13 C18 C17 1.0(4)
C14 C15 C16 C17 0.2(5)
C15 C16 C17 C18 -1.3(5)
C16 C17 C18 C13 0.7(5)
C18 C13 C14 C15 -2.2(4)
